data_4502910
loop_
_publ_author_name
'Yang, Jin-Xia'
'Zhang, Xin'
'Cheng, Jian-Kai'
'Zhang, Jian'
'Yao, Yuan-Gen'

_publ_section_title
;
 pH Influence on the Structural Variations of 4,4&#x2032;-Oxydiphthalate
 Coordination Polymers
;
_journal_issue 1
_journal_name_full 'Crystal Growth &amp; Design'
_journal_page_first 333
_journal_paper_doi 10.1021/cg201143f
_journal_volume 12
_journal_year 2012
_chemical_formula_moiety 'C12 H20 N2 O4 Zn, C16 H8 O9, 3(H2 O)'
_chemical_formula_sum 'C28 H34 N2 O16 Zn'
_chemical_formula_weight 719.96
_chemical_name_systematic
; 
 ? 
;
_space_group_IT_number 15
_symmetry_cell_setting monoclinic
_symmetry_space_group_name_Hall '-C 2yc'
_symmetry_space_group_name_H-M 'C 1 2/c 1'
_atom_sites_solution_hydrogens geom
_atom_sites_solution_primary direct
_atom_sites_solution_secondary difmap
_audit_creation_method SHELXL-97
_cell_angle_alpha 90.00
_cell_angle_beta 125.30(3)
_cell_angle_gamma 90.00
_cell_formula_units_Z 4
_cell_length_a 18.883(3)
_cell_length_b 14.4900(8)
_cell_length_c 14.237(4)
_cell_measurement_reflns_used 3833
_cell_measurement_temperature 293(2)
_cell_measurement_theta_max 28.7270
_cell_measurement_theta_min 2.5794
_cell_volume 3179.2(16)
_computing_cell_refinement 'Bruker FRAMBO'
_computing_data_collection 'Bruker FRAMBO'
_computing_data_reduction 'Bruker SHELXTL'
_computing_molecular_graphics 'Bruker SHELXTL'
_computing_publication_material 'Bruker SHELXTL'
_computing_structure_refinement 'SHELXL-97 (Sheldrick, 1997)'
_computing_structure_solution 'SHELXS-97 (Sheldrick, 1990)'
_diffrn_ambient_temperature 293(2)
_diffrn_measured_fraction_theta_full 0.998
_diffrn_measured_fraction_theta_max 0.998
_diffrn_measurement_device_type 'Xcalibur, Eos'
_diffrn_measurement_method '\w scans'
_diffrn_radiation_monochromator graphite
_diffrn_radiation_source 'fine-focus sealed tube'
_diffrn_radiation_type MoK\a
_diffrn_radiation_wavelength 0.71073
_diffrn_reflns_av_R_equivalents 0.0212
_diffrn_reflns_av_sigmaI/netI 0.0320
_diffrn_reflns_limit_h_max 20
_diffrn_reflns_limit_h_min -22
_diffrn_reflns_limit_k_max 17
_diffrn_reflns_limit_k_min -17
_diffrn_reflns_limit_l_max 16
_diffrn_reflns_limit_l_min -16
_diffrn_reflns_number 6498
_diffrn_reflns_theta_full 25.00
_diffrn_reflns_theta_max 25.00
_diffrn_reflns_theta_min 2.64
_diffrn_standards_decay_% none
_diffrn_standards_interval_count 0
_diffrn_standards_interval_time none
_diffrn_standards_number none
_exptl_absorpt_coefficient_mu 0.851
_exptl_absorpt_correction_T_max 1.00000
_exptl_absorpt_correction_T_min 0.33376
_exptl_absorpt_correction_type multi-scan
_exptl_absorpt_process_details crystalclear
_exptl_crystal_colour colorless
_exptl_crystal_density_diffrn 1.504
_exptl_crystal_density_method 'not measured'
_exptl_crystal_description block
_exptl_crystal_F_000 1496.0
_exptl_crystal_size_max 0.2
_exptl_crystal_size_mid 0.2
_exptl_crystal_size_min 0.2
_refine_diff_density_max 1.038
_refine_diff_density_min -0.276
_refine_diff_density_rms 0.076
_refine_ls_extinction_method none
_refine_ls_goodness_of_fit_ref 0.915
_refine_ls_hydrogen_treatment constr
_refine_ls_matrix_type full
_refine_ls_number_parameters 215
_refine_ls_number_reflns 2800
_refine_ls_number_restraints 3
_refine_ls_restrained_S_all 0.924
_refine_ls_R_factor_all 0.0515
_refine_ls_R_factor_gt 0.0393
_refine_ls_shift/su_max 0.000
_refine_ls_shift/su_mean 0.000
_refine_ls_structure_factor_coef Fsqd
_refine_ls_weighting_details 'calc w=1/[\s^2^(Fo^2^)+(0.0889P)^2^+0.1895P] where P=(Fo^2^+2Fc^2^)/3'
_refine_ls_weighting_scheme calc
_refine_ls_wR_factor_gt 0.1098
_refine_ls_wR_factor_ref 0.1143
_reflns_number_gt 2130
_reflns_number_total 2800
_reflns_threshold_expression >2sigma(I)
_cod_data_source_file cg201143f_si_002.cif
_cod_data_source_block Compound-1
_cod_original_cell_volume 3179.2(10)
_cod_original_sg_symbol_H-M 'C 2/c'
_cod_database_code 4502910

loop_
_symmetry_equiv_pos_as_xyz
'x, y, z'
'-x, y, -z+1/2'
'x+1/2, y+1/2, z'
'-x+1/2, y+1/2, -z+1/2'
'-x, -y, -z'
'x, -y, z-1/2'
'-x+1/2, -y+1/2, -z'
'x+1/2, -y+1/2, z-1/2'

loop_
_atom_site_label
_atom_site_type_symbol
_atom_site_fract_x
_atom_site_fract_y
_atom_site_fract_z
_atom_site_U_iso_or_equiv
_atom_site_adp_type
_atom_site_occupancy
_atom_site_symmetry_multiplicity
_atom_site_calc_flag
_atom_site_refinement_flags
Zn1 Zn -0.7500 0.2500 -1.0000 0.03367(17) Uani 1 2 d S
N1 N -0.68384(13) 0.33848(14) -0.84971(17) 0.0335(5) Uani 1 1 d .
O1W O -0.69377(14) 0.13669(13) -0.88919(16) 0.0547(6) Uani 1 1 d .
H1WA H -0.7081 0.0872 -0.9282 0.082 Uiso 1 1 d R
H1WB H -0.6853 0.1409 -0.8238 0.082 Uiso 1 1 d R
C1 C -0.72140(16) 0.40915(18) -0.8345(2) 0.0371(6) Uani 1 1 d .
H1A H -0.7795 0.4211 -0.8916 0.045 Uiso 1 1 calc R
O1 O -0.31751(17) 0.85091(16) -0.30632(18) 0.0704(7) Uani 1 1 d .
O2W O -0.64094(13) 0.25619(12) -1.00940(16) 0.0478(5) Uani 1 1 d .
H2WA H -0.6071 0.2111 -0.9726 0.072 Uiso 1 1 d R
H2WB H -0.6561 0.2602 -1.0783 0.072 Uiso 1 1 d R
C2 C -0.67870(16) 0.46586(18) -0.7384(2) 0.0372(6) Uani 1 1 d .
H2A H -0.7081 0.5143 -0.7321 0.045 Uiso 1 1 calc R
O2 O -0.20049(16) 0.76976(18) -0.24292(19) 0.0657(7) Uani 1 1 d .
H2 H -0.1860 0.7167 -0.2519 0.099 Uiso 1 1 d R
C3 C -0.59197(15) 0.44996(16) -0.6518(2) 0.0303(6) Uani 1 1 d .
O3 O -0.15482(13) 0.63995(19) -0.29949(19) 0.0705(7) Uani 1 1 d .
O3W O 0.0000 0.5154(3) -0.2500 0.1036(15) Uani 1 2 d S
H3W H -0.0417 0.5536 -0.2790 0.155 Uiso 1 1 d R
C4 C -0.55328(17) 0.37705(19) -0.6674(2) 0.0399(6) Uani 1 1 d .
H4A H -0.4952 0.3634 -0.6117 0.048 Uiso 1 1 calc R
O4 O -0.20575(15) 0.54433(16) -0.4428(2) 0.0704(7) Uani 1 1 d .
O4W O -0.0174(2) 0.3757(3) -0.3995(3) 0.1397(15) Uani 1 1 d D
H4WA H -0.0667 0.3996 -0.4484 0.210 Uiso 1 1 d RD
H4WB H 0.0324 0.3909 -0.3817 0.210 Uiso 1 1 d RD
C5 C -0.60045(17) 0.32401(19) -0.7659(2) 0.0412(6) Uani 1 1 d .
H5A H -0.5724 0.2753 -0.7741 0.049 Uiso 1 1 calc R
O5 O -0.5000 0.6106(2) -0.7500 0.0673(9) Uani 1 2 d S
C6 C -0.54520(16) 0.51291(18) -0.5469(2) 0.0371(6) Uani 1 1 d .
H6A H -0.5445 0.5748 -0.5724 0.045 Uiso 1 1 calc R
H6B H -0.5788 0.5151 -0.5151 0.045 Uiso 1 1 calc R
C7 C -0.32707(18) 0.74141(17) -0.4359(2) 0.0375(6) Uani 1 1 d .
C8 C -0.30206(16) 0.66258(17) -0.4684(2) 0.0342(6) Uani 1 1 d .
C9 C -0.36144(17) 0.62340(19) -0.5758(2) 0.0401(6) Uani 1 1 d .
H9A H -0.3456 0.5715 -0.5980 0.048 Uiso 1 1 calc R
C10 C -0.44285(17) 0.65991(19) -0.6495(2) 0.0454(7) Uani 1 1 d .
C11 C -0.4675(2) 0.7385(2) -0.6220(3) 0.0550(8) Uani 1 1 d .
H11A H -0.5219 0.7646 -0.6736 0.066 Uiso 1 1 calc R
C12 C -0.40954(19) 0.7777(2) -0.5163(3) 0.0495(7) Uani 1 1 d .
H12A H -0.4259 0.8311 -0.4972 0.059 Uiso 1 1 calc R
C13 C -0.2787(2) 0.7911(2) -0.3216(2) 0.0478(7) Uani 1 1 d .
C14 C -0.21577(17) 0.6119(2) -0.4002(2) 0.0439(7) Uani 1 1 d .

loop_
_atom_site_aniso_label
_atom_site_aniso_U_11
_atom_site_aniso_U_22
_atom_site_aniso_U_33
_atom_site_aniso_U_23
_atom_site_aniso_U_13
_atom_site_aniso_U_12
Zn1 0.0384(3) 0.0332(3) 0.0217(2) -0.01010(16) 0.0128(2) -0.01031(17)
N1 0.0340(11) 0.0355(12) 0.0252(11) -0.0102(9) 0.0138(10) -0.0075(9)
O1W 0.0882(15) 0.0371(10) 0.0332(11) -0.0052(8) 0.0319(11) -0.0026(10)
C1 0.0343(13) 0.0374(14) 0.0258(14) -0.0035(11) 0.0095(12) -0.0034(11)
O1 0.113(2) 0.0568(14) 0.0468(14) -0.0078(11) 0.0495(15) 0.0015(14)
O2W 0.0420(11) 0.0642(14) 0.0297(11) -0.0107(9) 0.0164(9) -0.0135(9)
C2 0.0418(15) 0.0296(13) 0.0313(14) -0.0056(10) 0.0160(13) -0.0007(11)
O2 0.0604(15) 0.0925(17) 0.0344(12) -0.0178(11) 0.0218(12) -0.0209(12)
C3 0.0367(13) 0.0281(12) 0.0221(13) -0.0069(9) 0.0147(11) -0.0097(10)
O3 0.0353(11) 0.1036(19) 0.0448(13) 0.0026(13) 0.0070(11) 0.0020(11)
O3W 0.061(2) 0.073(3) 0.145(4) 0.000 0.041(3) 0.000
C4 0.0308(13) 0.0454(15) 0.0296(14) -0.0147(12) 0.0094(12) -0.0057(11)
O4 0.0649(15) 0.0495(13) 0.0711(17) 0.0087(12) 0.0245(14) 0.0185(11)
O4W 0.116(3) 0.163(3) 0.153(3) -0.072(3) 0.085(3) -0.057(3)
C5 0.0361(14) 0.0445(15) 0.0357(15) -0.0153(12) 0.0166(13) -0.0027(12)
O5 0.0625(19) 0.0482(17) 0.0363(17) 0.000 -0.0031(15) 0.000
C6 0.0445(14) 0.0380(14) 0.0224(13) -0.0118(10) 0.0156(12) -0.0109(12)
C7 0.0426(15) 0.0444(16) 0.0295(14) 0.0014(11) 0.0230(13) -0.0096(12)
C8 0.0367(14) 0.0363(14) 0.0281(14) 0.0071(11) 0.0179(12) -0.0036(11)
C9 0.0462(15) 0.0372(14) 0.0293(14) 0.0019(11) 0.0174(13) 0.0006(12)
C10 0.0433(16) 0.0431(16) 0.0308(15) 0.0001(12) 0.0104(14) -0.0043(13)
C11 0.0388(16) 0.064(2) 0.0475(19) 0.0019(15) 0.0165(15) 0.0091(14)
C12 0.0510(17) 0.0501(16) 0.0493(19) -0.0028(14) 0.0300(16) 0.0069(14)
C13 0.068(2) 0.0490(17) 0.0347(17) -0.0045(14) 0.0341(17) -0.0161(16)
C14 0.0402(15) 0.0453(17) 0.0380(16) 0.0131(13) 0.0179(14) 0.0008(13)

loop_
_atom_type_symbol
_atom_type_description
_atom_type_scat_dispersion_real
_atom_type_scat_dispersion_imag
_atom_type_scat_source
C C 0.0033 0.0016 'International Tables Vol C Tables 4.2.6.8 and 6.1.1.4'
H H 0.0000 0.0000 'International Tables Vol C Tables 4.2.6.8 and 6.1.1.4'
N N 0.0061 0.0033 'International Tables Vol C Tables 4.2.6.8 and 6.1.1.4'
O O 0.0106 0.0060 'International Tables Vol C Tables 4.2.6.8 and 6.1.1.4'
Zn Zn 0.2839 1.4301 'International Tables Vol C Tables 4.2.6.8 and 6.1.1.4'

loop_
_geom_angle_atom_site_label_1
_geom_angle_atom_site_label_2
_geom_angle_atom_site_label_3
_geom_angle
_geom_angle_site_symmetry_1
_geom_angle_site_symmetry_3
O1W Zn1 O1W 180.0 . 7_353
O1W Zn1 O2W 90.42(8) . 7_353
O1W Zn1 O2W 89.58(8) 7_353 7_353
O1W Zn1 O2W 89.58(8) . .
O1W Zn1 O2W 90.42(8) 7_353 .
O2W Zn1 O2W 180.0 7_353 .
O1W Zn1 N1 91.84(8) . 7_353
O1W Zn1 N1 88.16(8) 7_353 7_353
O2W Zn1 N1 90.60(8) 7_353 7_353
O2W Zn1 N1 89.40(8) . 7_353
O1W Zn1 N1 88.16(8) . .
O1W Zn1 N1 91.84(8) 7_353 .
O2W Zn1 N1 89.40(8) 7_353 .
O2W Zn1 N1 90.60(8) . .
N1 Zn1 N1 180.0 7_353 .
C1 N1 C5 116.1(2) . .
C1 N1 Zn1 123.91(16) . .
C5 N1 Zn1 120.00(17) . .
Zn1 O1W H1WA 109.7 . .
Zn1 O1W H1WB 117.5 . .
H1WA O1W H1WB 124.3 . .
N1 C1 C2 123.7(2) . .
N1 C1 H1A 118.1 . .
C2 C1 H1A 118.1 . .
Zn1 O2W H2WA 109.7 . .
Zn1 O2W H2WB 112.4 . .
H2WA O2W H2WB 113.3 . .
C1 C2 C3 119.6(2) . .
C1 C2 H2A 120.2 . .
C3 C2 H2A 120.2 . .
C13 O2 H2 113.5 . .
C4 C3 C2 116.7(2) . .
C4 C3 C6 124.0(2) . .
C2 C3 C6 119.4(2) . .
C3 C4 C5 120.1(2) . .
C3 C4 H4A 120.0 . .
C5 C4 H4A 120.0 . .
H4WA O4W H4WB 129.6 . .
N1 C5 C4 123.9(2) . .
N1 C5 H5A 118.1 . .
C4 C5 H5A 118.1 . .
C10 O5 C10 118.3(3) . 2_453
C6 C6 C3 116.4(3) 5_464 .
C6 C6 H6A 108.2 5_464 .
C3 C6 H6A 108.2 . .
C6 C6 H6B 108.2 5_464 .
C3 C6 H6B 108.2 . .
H6A C6 H6B 107.3 . .
C12 C7 C8 117.5(2) . .
C12 C7 C13 113.4(3) . .
C8 C7 C13 129.0(3) . .
C9 C8 C7 118.7(2) . .
C9 C8 C14 113.0(2) . .
C7 C8 C14 128.3(2) . .
C10 C9 C8 121.2(3) . .
C10 C9 H9A 119.4 . .
C8 C9 H9A 119.4 . .
C11 C10 C9 121.2(3) . .
C11 C10 O5 122.0(3) . .
C9 C10 O5 116.7(3) . .
C10 C11 C12 118.0(3) . .
C10 C11 H11A 121.0 . .
C12 C11 H11A 121.0 . .
C11 C12 C7 123.2(3) . .
C11 C12 H12A 118.4 . .
C7 C12 H12A 118.4 . .
O1 C13 O2 121.4(3) . .
O1 C13 C7 118.3(3) . .
O2 C13 C7 120.4(3) . .
O4 C14 O3 120.9(3) . .
O4 C14 C8 119.1(3) . .
O3 C14 C8 120.0(3) . .

loop_
_geom_bond_atom_site_label_1
_geom_bond_atom_site_label_2
_geom_bond_distance
_geom_bond_site_symmetry_2
Zn1 O1W 2.092(2) .
Zn1 O1W 2.092(2) 7_353
Zn1 O2W 2.141(2) 7_353
Zn1 O2W 2.141(2) .
Zn1 N1 2.166(2) 7_353
Zn1 N1 2.166(2) .
N1 C1 1.332(3) .
N1 C5 1.333(3) .
O1W H1WA 0.8500 .
O1W H1WB 0.8500 .
C1 C2 1.386(3) .
C1 H1A 0.9300 .
O1 C13 1.234(4) .
O2W H2WA 0.8499 .
O2W H2WB 0.8500 .
C2 C3 1.387(3) .
C2 H2A 0.9300 .
O2 C13 1.272(4) .
O2 H2 0.8500 .
C3 C4 1.374(4) .
C3 C6 1.522(3) .
O3 C14 1.280(3) .
O3W H3W 0.8499 .
C4 C5 1.380(3) .
C4 H4A 0.9300 .
O4 C14 1.222(4) .
O4W H4WA 0.8499 .
O4W H4WB 0.8500 .
C5 H5A 0.9300 .
O5 C10 1.392(3) .
O5 C10 1.392(3) 2_453
C6 C6 1.484(5) 5_464
C6 H6A 0.9700 .
C6 H6B 0.9700 .
C7 C12 1.397(4) .
C7 C8 1.412(4) .
C7 C13 1.511(4) .
C8 C9 1.392(3) .
C8 C14 1.520(4) .
C9 C10 1.371(4) .
C9 H9A 0.9300 .
C10 C11 1.370(4) .
C11 C12 1.372(4) .
C11 H11A 0.9300 .
C12 H12A 0.9300 .
